data_8103250
loop_
_publ_author_name
'Qi-Ming Qiu'
'Yu-Heng Deng'
'Jing-Jing Sun'
'Wei Yang'
'Qiong-Hua Jin'
'Cun-Lin Zhang'

_publ_section_title
;
 Crystal structure of
 bis(biimidazole-?2N,N')-bis(isothiocyanato-?N)cobalt(II) ---
 dimethylsulfoxide (1:2), Co(C6H6N4)2(NCS)2 &#x2022; 2C2H6SO
;
_journal_issue 4
_journal_name_full 'Zeitschrift f\"ur Kristallographie - New Crystal Structures'
_journal_page_first 625
_journal_volume 226
_journal_year 2011
_chemical_formula_moiety 'C18 H24 Co N10 O2 S4'
_chemical_formula_sum 'C18 H24 Co N10 O2 S4'
_chemical_formula_weight 599.64
_space_group_IT_number 14
_symmetry_cell_setting monoclinic
_symmetry_space_group_name_Hall '-P 2yn'
_symmetry_space_group_name_H-M 'P 1 21/n 1'
_atom_sites_solution_hydrogens geom
_atom_sites_solution_primary direct
_atom_sites_solution_secondary difmap
_audit_creation_method SHELXL-97
_cell_angle_alpha 90.00
_cell_angle_beta 90.9030(10)
_cell_angle_gamma 90.00
_cell_formula_units_Z 2
_cell_length_a 8.0209(11)
_cell_length_b 16.120(2)
_cell_length_c 10.4796(15)
_cell_measurement_reflns_used 2387
_cell_measurement_temperature 298(2)
_cell_measurement_theta_max 24.172
_cell_measurement_theta_min 2.308
_cell_volume 1354.8(3)
_computing_cell_refinement 'Bruker SMART'
_computing_data_collection 'Bruker SMART'
_computing_data_reduction 'Bruker SAINT'
_computing_molecular_graphics 'Bruker SHELXTL'
_computing_publication_material 'Bruker SHELXTL'
_computing_structure_refinement 'SHELXL-97 (Sheldrick,2008) '
_computing_structure_solution 'SHELXS-97 (Sheldrick,2008)'
_diffrn_ambient_temperature 298(2)
_diffrn_measured_fraction_theta_full 0.997
_diffrn_measured_fraction_theta_max 0.997
_diffrn_measurement_device_type 'CCD area detector'
_diffrn_measurement_method 'phi and omega scans'
_diffrn_radiation_monochromator graphite
_diffrn_radiation_source 'fine-focus sealed tube'
_diffrn_radiation_type MoK\a
_diffrn_radiation_wavelength 0.71073
_diffrn_reflns_av_R_equivalents 0.0336
_diffrn_reflns_av_sigmaI/netI 0.0378
_diffrn_reflns_limit_h_max 9
_diffrn_reflns_limit_h_min -9
_diffrn_reflns_limit_k_max 16
_diffrn_reflns_limit_k_min -19
_diffrn_reflns_limit_l_max 11
_diffrn_reflns_limit_l_min -12
_diffrn_reflns_number 6652
_diffrn_reflns_theta_full 25.01
_diffrn_reflns_theta_max 25.01
_diffrn_reflns_theta_min 2.32
_exptl_absorpt_coefficient_mu 0.977
_exptl_absorpt_correction_T_max 0.8285
_exptl_absorpt_correction_T_min 0.7260
_exptl_absorpt_correction_type multi-scan
_exptl_absorpt_process_details sadabs
_exptl_crystal_colour pink
_exptl_crystal_density_diffrn 1.470
_exptl_crystal_density_meas ?
_exptl_crystal_density_method 'not measured'
_exptl_crystal_description block
_exptl_crystal_F_000 618
_exptl_crystal_size_max 0.35
_exptl_crystal_size_mid 0.30
_exptl_crystal_size_min 0.20
_refine_diff_density_max 0.388
_refine_diff_density_min -0.386
_refine_diff_density_rms 0.098
_refine_ls_extinction_method none
_refine_ls_goodness_of_fit_ref 1.196
_refine_ls_hydrogen_treatment constr
_refine_ls_matrix_type full
_refine_ls_number_parameters 171
_refine_ls_number_reflns 2386
_refine_ls_number_restraints 0
_refine_ls_restrained_S_all 1.196
_refine_ls_R_factor_all 0.0825
_refine_ls_R_factor_gt 0.0630
_refine_ls_shift/su_max 0.001
_refine_ls_shift/su_mean 0.000
_refine_ls_structure_factor_coef Fsqd
_refine_ls_weighting_details 'calc w=1/[\s^2^(Fo^2^)+(0.0858P)^2^+3.8658P] where P=(Fo^2^+2Fc^2^)/3'
_refine_ls_weighting_scheme calc
_refine_ls_wR_factor_gt 0.2002
_refine_ls_wR_factor_ref 0.2161
_reflns_number_gt 1796
_reflns_number_total 2386
_reflns_threshold_expression >2sigma(I)
_cod_data_source_file 1267-3595.cff
_cod_data_source_block 081103e
_cod_depositor_comments
;
The following automatic conversions were performed:

'_symmetry_cell_setting' value 'Monoclinic' changed to 'monoclinic'
according to /home/saulius/struct/CIF-dictionaries/cif_core.dic
dictionary named 'cif_core.dic' version 2.4.1 from 2010-06-29.

Automatic conversion script
Id: cif_fix_values 1715 2011-07-08 13:25:40Z adriana 

The following automatic conversions were performed:

'_exptl_crystal_density_meas' value 'not measured' was changed to '?'
- the value is perceived as not measured.

Automatic conversion script
Id: cif_fix_values 3008 2015-01-20 13:52:24Z robertas 
;
_cod_original_sg_symbol_H-M P2(1)/n
_cod_database_code 8103250

loop_
_symmetry_equiv_pos_as_xyz
'x, y, z'
'-x+1/2, y+1/2, -z+1/2'
'-x, -y, -z'
'x-1/2, -y-1/2, z-1/2'

loop_
_atom_site_label
_atom_site_type_symbol
_atom_site_fract_x
_atom_site_fract_y
_atom_site_fract_z
_atom_site_U_iso_or_equiv
_atom_site_adp_type
_atom_site_occupancy
_atom_site_symmetry_multiplicity
_atom_site_calc_flag
_atom_site_refinement_flags
_atom_site_disorder_assembly
_atom_site_disorder_group
Co1 Co 0.5000 0.5000 0.5000 0.0408(4) Uani 1 2 d S . .
N1 N 0.7404(6) 0.5526(3) 0.5424(5) 0.0429(11) Uani 1 1 d . . .
N2 N 0.9761(6) 0.5401(3) 0.6511(5) 0.0498(13) Uani 1 1 d . . .
H2 H 1.0514 0.5199 0.7015 0.060 Uiso 1 1 calc R . .
N3 N 0.6075(6) 0.4064(3) 0.6279(5) 0.0468(12) Uani 1 1 d . . .
N4 N 0.8274(7) 0.3699(3) 0.7400(5) 0.0566(14) Uani 1 1 d . . .
H4 H 0.9251 0.3718 0.7750 0.068 Uiso 1 1 calc R . .
N5 N 0.4074(7) 0.5674(4) 0.6582(5) 0.0534(13) Uani 1 1 d . A .
O1 O 0.1270(7) 0.4319(4) -0.1741(5) 0.0805(17) Uani 1 1 d . B .
S1 S 0.3056(11) 0.6654(5) 0.8631(8) 0.091(2) Uani 0.78(2) 1 d P A 1
S1' S 0.353(3) 0.6881(17) 0.823(2) 0.091(2) Uani 0.22(2) 1 d P A 2
S2 S 0.2801(2) 0.41396(13) -0.09532(18) 0.0658(6) Uani 1 1 d . . .
C1 C 0.8278(7) 0.5051(4) 0.6208(6) 0.0426(13) Uani 1 1 d . . .
C2 C 0.9838(8) 0.6139(4) 0.5861(6) 0.0528(16) Uani 1 1 d . . .
H2A H 1.0718 0.6514 0.5872 0.063 Uiso 1 1 calc R . .
C3 C 0.8380(8) 0.6213(4) 0.5199(6) 0.0479(15) Uani 1 1 d . . .
H3 H 0.8085 0.6657 0.4676 0.057 Uiso 1 1 calc R . .
C4 C 0.7584(7) 0.4275(4) 0.6643(5) 0.0443(14) Uani 1 1 d . . .
C5 C 0.7155(10) 0.3085(5) 0.7511(7) 0.0658(19) Uani 1 1 d . . .
H5 H 0.7289 0.2598 0.7978 0.079 Uiso 1 1 calc R . .
C6 C 0.5789(9) 0.3312(4) 0.6810(6) 0.0558(17) Uani 1 1 d . . .
H6 H 0.4818 0.3002 0.6712 0.067 Uiso 1 1 calc R . .
C7 C 0.3712(8) 0.6094(4) 0.7386(7) 0.0540(16) Uani 1 1 d . . .
C8 C 0.2554(16) 0.3119(6) -0.0465(10) 0.114(4) Uani 1 1 d . B .
H8A H 0.1421 0.3030 -0.0217 0.171 Uiso 1 1 calc R . .
H8B H 0.3287 0.3008 0.0248 0.171 Uiso 1 1 calc R . .
H8C H 0.2817 0.2752 -0.1155 0.171 Uiso 1 1 calc R . .
C9 C 0.266(6) 0.472(3) 0.039(4) 0.097(10) Uani 0.60(7) 1 d P B 1
H9A H 0.2674 0.5294 0.0174 0.146 Uiso 0.60(7) 1 calc PR B 1
H9B H 0.3586 0.4592 0.0951 0.146 Uiso 0.60(7) 1 calc PR B 1
H9C H 0.1637 0.4586 0.0813 0.146 Uiso 0.60(7) 1 calc PR B 1
C9' C 0.227(9) 0.441(4) 0.068(7) 0.097(10) Uani 0.40(7) 1 d P B 2
H9'1 H 0.2377 0.4994 0.0804 0.146 Uiso 0.40(7) 1 calc PR B 2
H9'2 H 0.3006 0.4122 0.1266 0.146 Uiso 0.40(7) 1 calc PR B 2
H9'3 H 0.1139 0.4242 0.0842 0.146 Uiso 0.40(7) 1 calc PR B 2

loop_
_atom_site_aniso_label
_atom_site_aniso_U_11
_atom_site_aniso_U_22
_atom_site_aniso_U_33
_atom_site_aniso_U_23
_atom_site_aniso_U_13
_atom_site_aniso_U_12
Co1 0.0385(6) 0.0425(7) 0.0415(7) -0.0035(5) -0.0016(4) 0.0016(5)
N1 0.039(3) 0.041(3) 0.048(3) -0.001(2) -0.002(2) 0.001(2)
N2 0.044(3) 0.047(3) 0.057(3) 0.006(3) -0.011(2) 0.000(2)
N3 0.047(3) 0.047(3) 0.046(3) 0.001(2) 0.004(2) -0.003(2)
N4 0.057(3) 0.057(3) 0.056(3) 0.008(3) -0.007(3) -0.004(3)
N5 0.054(3) 0.057(3) 0.049(3) -0.011(3) 0.002(2) 0.003(3)
O1 0.083(4) 0.083(4) 0.075(4) 0.024(3) -0.034(3) -0.008(3)
S1 0.116(4) 0.093(4) 0.063(3) -0.034(3) -0.006(3) 0.038(3)
S1' 0.116(4) 0.093(4) 0.063(3) -0.034(3) -0.006(3) 0.038(3)
S2 0.0620(11) 0.0801(14) 0.0550(11) 0.0011(9) -0.0097(8) 0.0127(10)
C1 0.043(3) 0.043(3) 0.042(3) -0.003(3) -0.004(2) 0.001(3)
C2 0.051(4) 0.044(3) 0.064(4) 0.002(3) 0.000(3) -0.004(3)
C3 0.048(3) 0.038(3) 0.057(4) 0.003(3) -0.004(3) 0.002(3)
C4 0.046(3) 0.047(3) 0.040(3) -0.001(3) -0.005(3) 0.000(3)
C5 0.072(5) 0.061(4) 0.065(5) 0.013(4) 0.002(4) -0.007(4)
C6 0.062(4) 0.053(4) 0.053(4) 0.005(3) 0.005(3) -0.011(3)
C7 0.051(4) 0.052(4) 0.058(4) -0.006(3) -0.014(3) 0.007(3)
C8 0.155(10) 0.083(7) 0.103(8) 0.023(6) -0.049(7) 0.009(7)
C9 0.11(2) 0.08(2) 0.10(2) -0.025(16) -0.015(15) 0.022(18)
C9' 0.11(2) 0.08(2) 0.10(2) -0.025(16) -0.015(15) 0.022(18)

loop_
_atom_type_symbol
_atom_type_description
_atom_type_scat_dispersion_real
_atom_type_scat_dispersion_imag
_atom_type_scat_source
C C 0.0033 0.0016 'International Tables Vol C Tables 4.2.6.8 and 6.1.1.4'
H H 0.0000 0.0000 'International Tables Vol C Tables 4.2.6.8 and 6.1.1.4'
N N 0.0061 0.0033 'International Tables Vol C Tables 4.2.6.8 and 6.1.1.4'
O O 0.0106 0.0060 'International Tables Vol C Tables 4.2.6.8 and 6.1.1.4'
Co Co 0.3494 0.9721 'International Tables Vol C Tables 4.2.6.8 and 6.1.1.4'
S S 0.1246 0.1234 'International Tables Vol C Tables 4.2.6.8 and 6.1.1.4'

loop_
_geom_angle_atom_site_label_1
_geom_angle_atom_site_label_2
_geom_angle_atom_site_label_3
_geom_angle
_geom_angle_site_symmetry_1
_geom_angle_site_symmetry_3
N5 Co1 N5 180.000(1) 3_666 .
N5 Co1 N1 92.3(2) 3_666 .
N5 Co1 N1 87.7(2) . .
N5 Co1 N1 87.7(2) 3_666 3_666
N5 Co1 N1 92.3(2) . 3_666
N1 Co1 N1 180.0(3) . 3_666
N5 Co1 N3 90.8(2) 3_666 3_666
N5 Co1 N3 89.2(2) . 3_666
N1 Co1 N3 101.45(19) . 3_666
N1 Co1 N3 78.55(19) 3_666 3_666
N5 Co1 N3 89.2(2) 3_666 .
N5 Co1 N3 90.8(2) . .
N1 Co1 N3 78.55(19) . .
N1 Co1 N3 101.45(19) 3_666 .
N3 Co1 N3 180.0(2) 3_666 .
C1 N1 C3 106.0(5) . .
C1 N1 Co1 111.5(4) . .
C3 N1 Co1 142.5(4) . .
C1 N2 C2 106.9(5) . .
C1 N2 H2 126.5 . .
C2 N2 H2 126.5 . .
C4 N3 C6 106.0(5) . .
C4 N3 Co1 110.7(4) . .
C6 N3 Co1 143.3(5) . .
C4 N4 C5 107.0(6) . .
C4 N4 H4 126.5 . .
C5 N4 H4 126.5 . .
C7 N5 Co1 172.4(6) . .
O1 S2 C9 106.7(15) . .
O1 S2 C8 104.4(4) . .
C9 S2 C8 105.4(18) . .
O1 S2 C9' 106(2) . .
C9 S2 C9' 21.4(18) . .
C8 S2 C9' 85(2) . .
N1 C1 N2 111.3(5) . .
N1 C1 C4 119.7(5) . .
N2 C1 C4 129.0(5) . .
C3 C2 N2 106.6(6) . .
C3 C2 H2A 126.7 . .
N2 C2 H2A 126.7 . .
C2 C3 N1 109.2(5) . .
C2 C3 H3 125.4 . .
N1 C3 H3 125.4 . .
N3 C4 N4 111.4(6) . .
N3 C4 C1 119.5(5) . .
N4 C4 C1 129.1(6) . .
N4 C5 C6 106.8(6) . .
N4 C5 H5 126.6 . .
C6 C5 H5 126.6 . .
N3 C6 C5 108.8(6) . .
N3 C6 H6 125.6 . .
C5 C6 H6 125.6 . .
N5 C7 S1' 161.2(15) . .
N5 C7 S1 174.9(8) . .
S1' C7 S1 23.8(10) . .
S2 C8 H8A 109.5 . .
S2 C8 H8B 109.5 . .
H8A C8 H8B 109.5 . .
S2 C8 H8C 109.5 . .
H8A C8 H8C 109.5 . .
H8B C8 H8C 109.5 . .
S2 C9 H9A 109.5 . .
S2 C9 H9B 109.5 . .
S2 C9 H9C 109.5 . .
S2 C9' H9'1 109.5 . .
S2 C9' H9'2 109.5 . .
H9'1 C9' H9'2 109.5 . .
S2 C9' H9'3 109.5 . .
H9'1 C9' H9'3 109.5 . .
H9'2 C9' H9'3 109.5 . .

loop_
_geom_bond_atom_site_label_1
_geom_bond_atom_site_label_2
_geom_bond_distance
_geom_bond_site_symmetry_2
Co1 N5 2.126(5) 3_666
Co1 N5 2.126(5) .
Co1 N1 2.146(5) .
Co1 N1 2.146(5) 3_666
Co1 N3 2.186(5) 3_666
Co1 N3 2.186(5) .
N1 C1 1.317(8) .
N1 C3 1.379(8) .
N2 C1 1.350(8) .
N2 C2 1.373(8) .
N2 H2 0.8600 .
N3 C4 1.308(8) .
N3 C6 1.355(8) .
N4 C4 1.336(8) .
N4 C5 1.343(9) .
N4 H4 0.8600 .
N5 C7 1.121(8) .
O1 S2 1.497(5) .
S1 C7 1.679(9) .
S1' C7 1.56(2) .
S2 C9 1.69(4) .
S2 C8 1.736(10) .
S2 C9' 1.83(7) .
C1 C4 1.446(9) .
C2 C3 1.355(9) .
C2 H2A 0.9300 .
C3 H3 0.9300 .
C5 C6 1.360(10) .
C5 H5 0.9300 .
C6 H6 0.9300 .
C8 H8A 0.9600 .
C8 H8B 0.9600 .
C8 H8C 0.9600 .
C9 H9A 0.9600 .
C9 H9B 0.9600 .
C9 H9C 0.9600 .
C9' H9'1 0.9600 .
C9' H9'2 0.9600 .
C9' H9'3 0.9600 .

loop_
_geom_torsion_atom_site_label_1
_geom_torsion_atom_site_label_2
_geom_torsion_atom_site_label_3
_geom_torsion_atom_site_label_4
_geom_torsion
_geom_torsion_site_symmetry_1
N5 Co1 N1 C1 -89.1(4) 3_666
N5 Co1 N1 C1 90.9(4) .
N1 Co1 N1 C1 74(100) 3_666
N3 Co1 N1 C1 179.6(4) 3_666
N3 Co1 N1 C1 -0.4(4) .
N5 Co1 N1 C3 93.8(7) 3_666
N5 Co1 N1 C3 -86.2(7) .
N1 Co1 N1 C3 -103(100) 3_666
N3 Co1 N1 C3 2.5(7) 3_666
N3 Co1 N1 C3 -177.5(7) .
N5 Co1 N3 C4 92.0(4) 3_666
N5 Co1 N3 C4 -88.0(4) .
N1 Co1 N3 C4 -0.5(4) .
N1 Co1 N3 C4 179.5(4) 3_666
N3 Co1 N3 C4 -130(100) 3_666
N5 Co1 N3 C6 -84.0(7) 3_666
N5 Co1 N3 C6 96.0(7) .
N1 Co1 N3 C6 -176.5(7) .
N1 Co1 N3 C6 3.5(7) 3_666
N3 Co1 N3 C6 54(100) 3_666
N5 Co1 N5 C7 174(100) 3_666
N1 Co1 N5 C7 32(4) .
N1 Co1 N5 C7 -148(4) 3_666
N3 Co1 N5 C7 -69(4) 3_666
N3 Co1 N5 C7 111(4) .
C3 N1 C1 N2 0.6(7) .
Co1 N1 C1 N2 -177.5(4) .
C3 N1 C1 C4 179.4(5) .
Co1 N1 C1 C4 1.2(7) .
C2 N2 C1 N1 -0.9(7) .
C2 N2 C1 C4 -179.5(6) .
C1 N2 C2 C3 0.8(7) .
N2 C2 C3 N1 -0.5(7) .
C1 N1 C3 C2 -0.1(7) .
Co1 N1 C3 C2 177.1(5) .
C6 N3 C4 N4 -0.9(7) .
Co1 N3 C4 N4 -178.4(4) .
C6 N3 C4 C1 178.8(6) .
Co1 N3 C4 C1 1.3(7) .
C5 N4 C4 N3 0.7(8) .
C5 N4 C4 C1 -178.9(6) .
N1 C1 C4 N3 -1.8(9) .
N2 C1 C4 N3 176.7(6) .
N1 C1 C4 N4 177.9(6) .
N2 C1 C4 N4 -3.6(11) .
C4 N4 C5 C6 -0.3(8) .
C4 N3 C6 C5 0.7(8) .
Co1 N3 C6 C5 176.8(5) .
N4 C5 C6 N3 -0.3(8) .
Co1 N5 C7 S1' 17(6) .
Co1 N5 C7 S1 -174(4) .
